data_4301194
loop_
_publ_author_name
'C. Gabriel'
'M. Kaliva'
'J. Venetis'
'P. Baran'
'I. Rodriguez-Escudero'
'G. Voyiatzis'
'M. Zervou'
'A. Salifoglou'

_publ_section_title
;
Aqueous V(V)-Peroxo-Amino Acid Chemistry. Synthesis, Structural and
Spectroscopic Characterization of Unusual Ternary Dinuclear Tetraperoxo
Vanadium(V)-Glycine Complexes
;
_journal_name_full 'Inorganic Chemistry'
_journal_page_first 476
_journal_page_last 487
_journal_paper_doi 10.1021/ic801427b
_journal_volume 48
_journal_year 2009
_chemical_formula_sum 'C2 H7 K2 N O13 V2'
_chemical_formula_weight 433.17
_chemical_name_systematic
; 
 ? 
;
_space_group_IT_number 2
_symmetry_cell_setting triclinic
_symmetry_space_group_name_Hall '-P 1'
_symmetry_space_group_name_H-M 'P -1'
_atom_sites_solution_hydrogens geom
_atom_sites_solution_primary direct
_atom_sites_solution_secondary difmap
_audit_creation_method SHELXL-97
_cell_angle_alpha 71.768(2)
_cell_angle_beta 73.233(2)
_cell_angle_gamma 65.660(2)
_cell_formula_units_Z 2
_cell_length_a 7.6766(9)
_cell_length_b 7.9534(9)
_cell_length_c 11.7494(13)
_cell_measurement_reflns_used 864
_cell_measurement_temperature 303(2)
_cell_measurement_theta_max 55.576
_cell_measurement_theta_min 5.766
_cell_volume 610.15(12)
_computing_cell_refinement 'Bruker SMART'
_computing_data_collection 'Bruker SMART'
_computing_data_reduction 'Bruker SHELXTL'
_computing_molecular_graphics 'Bruker SHELXTL'
_computing_publication_material 'Bruker SHELXTL'
_computing_structure_refinement 'SHELXL-97 (Sheldrick, 1997)'
_computing_structure_solution 'SHELXS-97 (Sheldrick, 1990)'
_diffrn_ambient_temperature 303(2)
_diffrn_measured_fraction_theta_full 0.950
_diffrn_measured_fraction_theta_max 0.950
_diffrn_measurement_device_type 'CCD area detector'
_diffrn_measurement_method 'phi and omega scans'
_diffrn_radiation_monochromator graphite
_diffrn_radiation_source 'fine-focus sealed tube'
_diffrn_radiation_type MoK\a
_diffrn_radiation_wavelength 0.71073
_diffrn_reflns_av_R_equivalents 0.0354
_diffrn_reflns_av_sigmaI/netI 0.0725
_diffrn_reflns_limit_h_max 10
_diffrn_reflns_limit_h_min -8
_diffrn_reflns_limit_k_max 10
_diffrn_reflns_limit_k_min -9
_diffrn_reflns_limit_l_max 15
_diffrn_reflns_limit_l_min -15
_diffrn_reflns_number 5480
_diffrn_reflns_theta_full 27.97
_diffrn_reflns_theta_max 27.97
_diffrn_reflns_theta_min 2.88
_exptl_absorpt_coefficient_mu 2.285
_exptl_absorpt_correction_type none
_exptl_crystal_colour YELLOW
_exptl_crystal_density_diffrn 2.358
_exptl_crystal_density_method 'not measured'
_exptl_crystal_description POLYHEDRON
_exptl_crystal_F_000 428
_exptl_crystal_size_max 0.13
_exptl_crystal_size_mid 0.10
_exptl_crystal_size_min 0.09
_refine_diff_density_max 1.022
_refine_diff_density_min -0.677
_refine_diff_density_rms 0.130
_refine_ls_extinction_method none
_refine_ls_goodness_of_fit_ref 1.010
_refine_ls_hydrogen_treatment constr
_refine_ls_matrix_type full
_refine_ls_number_parameters 182
_refine_ls_number_reflns 2803
_refine_ls_number_restraints 0
_refine_ls_restrained_S_all 1.010
_refine_ls_R_factor_all 0.0863
_refine_ls_R_factor_gt 0.0517
_refine_ls_shift/su_max 0.000
_refine_ls_shift/su_mean 0.000
_refine_ls_structure_factor_coef Fsqd
_refine_ls_weighting_details 'calc w=1/[\s^2^(Fo^2^)+(0.0626P)^2^+0.0000P] where P=(Fo^2^+2Fc^2^)/3'
_refine_ls_weighting_scheme calc
_refine_ls_wR_factor_gt 0.1125
_refine_ls_wR_factor_ref 0.1230
_reflns_number_gt 1910
_reflns_number_total 2803
_reflns_threshold_expression >2sigma(I)
_cod_data_source_file ic801427b_si_002.cif
_cod_data_source_block rgr230a
_cod_depositor_comments
;
The following automatic conversions were performed:
'_symmetry_cell_setting' value 'Triclinic' changed to 'triclinic'
according to '/home/saulius/struct/CIF-dictionaries/cif_core.dic'
dictionary named 'cif_core.dic' version 2.4.1 from 2010-06-29.

Automatic conversion script
Id: cif_fix_enum 1527 2010-12-29 10:47:43Z saulius 
;
_cod_database_code 4301194

loop_
_symmetry_equiv_pos_as_xyz
'x, y, z'
'-x, -y, -z'

loop_
_atom_site_label
_atom_site_type_symbol
_atom_site_fract_x
_atom_site_fract_y
_atom_site_fract_z
_atom_site_U_iso_or_equiv
_atom_site_adp_type
_atom_site_occupancy
_atom_site_symmetry_multiplicity
_atom_site_calc_flag
_atom_site_refinement_flags
_atom_site_disorder_assembly
_atom_site_disorder_group
C1 C 0.7205(7) 0.2357(6) 0.2658(4) 0.0231(10) Uani 1 1 d . . .
H1A H 0.8347 0.2711 0.2434 0.028 Uiso 1 1 calc R . .
H1B H 0.7066 0.1761 0.3520 0.028 Uiso 1 1 calc R . .
C2 C 0.5447(6) 0.4122(6) 0.2454(4) 0.0195(10) Uani 1 1 d . . .
K1 K -0.27988(19) 0.78445(18) -0.01527(11) 0.0393(3) Uani 1 1 d . . .
K2 K 0.21188(18) 0.43903(18) 0.58029(10) 0.0358(3) Uani 1 1 d . . .
N1 N 0.7520(5) 0.0967(5) 0.1962(3) 0.0201(8) Uani 1 1 d . . .
H1C H 0.7466 0.1546 0.1184 0.030 Uiso 1 1 calc R . .
H1D H 0.6601 0.0454 0.2268 0.030 Uiso 1 1 calc R . .
H1E H 0.8682 0.0063 0.2014 0.030 Uiso 1 1 calc R . .
O1 O 0.4139(4) 0.4056(4) 0.2027(3) 0.0198(7) Uani 1 1 d . . .
O2 O 0.5426(4) 0.5503(4) 0.2768(3) 0.0239(8) Uani 1 1 d . . .
O3 O 0.0337(5) 0.4779(5) 0.2121(3) 0.0280(8) Uani 1 1 d . . .
O4 O -0.0771(5) 0.6765(5) 0.1643(3) 0.0313(8) Uani 1 1 d . . .
O5 O 0.3300(4) 0.7913(4) 0.1100(3) 0.0211(7) Uani 1 1 d . . .
O6 O 0.1387(5) 0.8908(4) 0.0749(3) 0.0253(8) Uani 1 1 d . . .
O7 O 0.4942(5) 0.9237(5) 0.2208(3) 0.0302(8) Uani 1 1 d . . .
O8 O 0.2940(5) 1.0476(5) 0.2534(3) 0.0298(8) Uani 1 1 d . . .
O9 O 0.1408(5) 0.6688(4) 0.3285(3) 0.0226(7) Uani 1 1 d . . .
O10 O 0.0467(5) 0.8692(5) 0.3333(3) 0.0258(8) Uani 1 1 d . . .
O11 O 0.2591(5) 0.5720(5) -0.0023(3) 0.0266(8) Uani 1 1 d . . .
O12 O 0.3526(5) 0.7418(5) 0.4489(3) 0.0292(8) Uani 1 1 d . . .
O13 O 0.2006(10) 0.2183(8) 0.4541(4) 0.097(2) Uani 1 1 d . . .
H13A H 0.3079 0.1357 0.4431 0.145 Uiso 1 1 calc R . .
H13B H 0.1069 0.1629 0.5138 0.145 Uiso 1 1 d R . .
V1 V 0.18996(11) 0.62705(11) 0.12835(7) 0.0180(2) Uani 1 1 d . . .
V2 V 0.31928(11) 0.79292(11) 0.31126(7) 0.0179(2) Uani 1 1 d . . .

loop_
_atom_site_aniso_label
_atom_site_aniso_U_11
_atom_site_aniso_U_22
_atom_site_aniso_U_33
_atom_site_aniso_U_23
_atom_site_aniso_U_13
_atom_site_aniso_U_12
C1 0.024(3) 0.019(2) 0.025(2) -0.006(2) -0.012(2) 0.000(2)
C2 0.017(2) 0.017(2) 0.018(2) -0.0021(19) -0.0003(18) -0.0033(19)
K1 0.0469(8) 0.0334(7) 0.0396(7) -0.0048(6) -0.0143(6) -0.0145(6)
K2 0.0357(7) 0.0452(8) 0.0297(6) -0.0048(5) -0.0061(5) -0.0199(6)
N1 0.019(2) 0.018(2) 0.022(2) -0.0040(17) -0.0062(16) -0.0034(16)
O1 0.0162(16) 0.0175(16) 0.0254(17) -0.0066(14) -0.0039(13) -0.0044(13)
O2 0.0192(18) 0.0179(17) 0.037(2) -0.0119(15) -0.0103(15) -0.0017(14)
O3 0.0255(19) 0.0245(19) 0.037(2) -0.0033(16) -0.0068(15) -0.0138(16)
O4 0.0174(18) 0.034(2) 0.042(2) -0.0078(17) -0.0098(15) -0.0059(16)
O5 0.0184(17) 0.0187(17) 0.0254(18) -0.0022(14) -0.0069(13) -0.0057(14)
O6 0.0240(18) 0.0191(18) 0.0302(19) -0.0029(15) -0.0128(15) -0.0020(14)
O7 0.0287(19) 0.029(2) 0.038(2) -0.0119(16) 0.0000(15) -0.0165(16)
O8 0.035(2) 0.0173(18) 0.036(2) -0.0064(16) -0.0065(16) -0.0078(16)
O9 0.0207(17) 0.0194(17) 0.0273(18) -0.0074(14) -0.0012(14) -0.0073(14)
O10 0.0166(17) 0.0218(18) 0.0344(19) -0.0124(15) -0.0016(14) 0.0000(14)
O11 0.033(2) 0.0264(19) 0.0203(17) -0.0078(15) -0.0018(14) -0.0102(16)
O12 0.034(2) 0.0275(19) 0.0275(19) -0.0054(15) -0.0120(15) -0.0087(16)
O13 0.176(6) 0.085(4) 0.051(3) -0.034(3) 0.033(3) -0.090(4)
V1 0.0158(4) 0.0190(4) 0.0195(4) -0.0059(3) -0.0036(3) -0.0050(3)
V2 0.0182(4) 0.0153(4) 0.0203(4) -0.0050(3) -0.0043(3) -0.0047(3)

loop_
_atom_type_symbol
_atom_type_description
_atom_type_scat_dispersion_real
_atom_type_scat_dispersion_imag
_atom_type_scat_source
C C 0.0033 0.0016 'International Tables Vol C Tables 4.2.6.8 and 6.1.1.4'
H H 0.0000 0.0000 'International Tables Vol C Tables 4.2.6.8 and 6.1.1.4'
K K 0.2009 0.2494 'International Tables Vol C Tables 4.2.6.8 and 6.1.1.4'
N N 0.0061 0.0033 'International Tables Vol C Tables 4.2.6.8 and 6.1.1.4'
O O 0.0106 0.0060 'International Tables Vol C Tables 4.2.6.8 and 6.1.1.4'
V V 0.3005 0.5294 'International Tables Vol C Tables 4.2.6.8 and 6.1.1.4'

loop_
_geom_angle_atom_site_label_1
_geom_angle_atom_site_label_2
_geom_angle_atom_site_label_3
_geom_angle
_geom_angle_site_symmetry_1
_geom_angle_site_symmetry_3
_geom_angle_publ_flag
N1 C1 C2 113.9(4) . . ?
N1 C1 H1A 108.8 . . ?
C2 C1 H1A 108.8 . . ?
N1 C1 H1B 108.8 . . ?
C2 C1 H1B 108.8 . . ?
H1A C1 H1B 107.7 . . ?
O2 C2 O1 127.2(4) . . ?
O2 C2 C1 114.7(4) . . ?
O1 C2 C1 118.1(4) . . ?
O4 K1 O8 145.38(12) . 2_575 ?
O4 K1 O11 93.85(11) . 2_565 ?
O8 K1 O11 103.64(10) 2_575 2_565 ?
O4 K1 O5 104.95(10) . 1_455 ?
O8 K1 O5 107.94(10) 2_575 1_455 ?
O11 K1 O5 77.16(10) 2_565 1_455 ?
O4 K1 O6 79.35(10) . 2_575 ?
O8 K1 O6 73.13(9) 2_575 2_575 ?
O11 K1 O6 157.63(11) 2_565 2_575 ?
O5 K1 O6 125.13(10) 1_455 2_575 ?
O4 K1 O7 63.54(10) . 1_455 ?
O8 K1 O7 132.09(10) 2_575 1_455 ?
O11 K1 O7 111.79(10) 2_565 1_455 ?
O5 K1 O7 53.42(9) 1_455 1_455 ?
O6 K1 O7 84.43(9) 2_575 1_455 ?
O4 K1 O7 153.81(11) . 2_575 ?
O8 K1 O7 28.14(9) 2_575 2_575 ?
O11 K1 O7 112.27(10) 2_565 2_575 ?
O5 K1 O7 83.56(9) 1_455 2_575 ?
O6 K1 O7 75.66(9) 2_575 2_575 ?
O7 K1 O7 105.94(9) 1_455 2_575 ?
O4 K1 O5 102.11(10) . 2_575 ?
O8 K1 O5 59.76(9) 2_575 2_575 ?
O11 K1 O5 163.07(10) 2_565 2_575 ?
O5 K1 O5 103.71(8) 1_455 2_575 ?
O6 K1 O5 27.66(8) 2_575 2_575 ?
O7 K1 O5 80.84(9) 1_455 2_575 ?
O7 K1 O5 51.72(8) 2_575 2_575 ?
O4 K1 O3 108.64(10) . 2_565 ?
O8 K1 O3 62.79(9) 2_575 2_565 ?
O11 K1 O3 52.91(9) 2_565 2_565 ?
O5 K1 O3 120.21(9) 1_455 2_565 ?
O6 K1 O3 108.84(9) 2_575 2_565 ?
O7 K1 O3 163.71(9) 1_455 2_565 ?
O7 K1 O3 86.95(9) 2_575 2_565 ?
O5 K1 O3 115.33(9) 2_575 2_565 ?
O4 K1 V1 109.26(9) . 2_565 ?
O8 K1 V1 80.73(7) 2_575 2_565 ?
O11 K1 V1 24.13(7) 2_565 2_565 ?
O5 K1 V1 91.27(7) 1_455 2_565 ?
O6 K1 V1 140.02(7) 2_575 2_565 ?
O7 K1 V1 134.97(7) 1_455 2_565 ?
O7 K1 V1 95.02(7) 2_575 2_565 ?
O5 K1 V1 140.30(7) 2_575 2_565 ?
O3 K1 V1 31.19(6) 2_565 2_565 ?
O4 K1 K1 112.16(9) . 2_475 ?
O8 K1 K1 79.75(8) 2_575 2_475 ?
O11 K1 K1 128.52(9) 2_565 2_475 ?
O5 K1 K1 54.05(7) 1_455 2_475 ?
O6 K1 K1 73.35(7) 2_575 2_475 ?
O7 K1 K1 53.11(7) 1_455 2_475 ?
O7 K1 K1 52.83(7) 2_575 2_475 ?
O5 K1 K1 49.66(6) 2_575 2_475 ?
O3 K1 K1 138.69(8) 2_565 2_475 ?
V1 K1 K1 131.18(6) 2_565 2_475 ?
O4 K1 V1 23.69(7) . . ?
O8 K1 V1 123.14(9) 2_575 . ?
O11 K1 V1 95.87(8) 2_565 . ?
O5 K1 V1 128.46(7) 1_455 . ?
O6 K1 V1 69.48(7) 2_575 . ?
O7 K1 V1 84.77(7) 1_455 . ?
O7 K1 V1 142.33(7) 2_575 . ?
O5 K1 V1 96.53(6) 2_575 . ?
O3 K1 V1 91.02(7) 2_565 . ?
V1 K1 V1 102.44(3) 2_565 . ?
K1 K1 V1 125.65(5) 2_475 . ?
O13 K2 O3 125.49(14) . 2_566 ?
O13 K2 O4 111.69(13) . 2_566 ?
O3 K2 O4 30.39(9) 2_566 2_566 ?
O13 K2 O12 118.05(13) . . ?
O3 K2 O12 110.21(10) 2_566 . ?
O4 K2 O12 130.26(10) 2_566 . ?
O13 K2 O2 140.54(17) . 2_666 ?
O3 K2 O2 76.16(10) 2_566 2_666 ?
O4 K2 O2 68.91(9) 2_566 2_666 ?
O12 K2 O2 72.75(10) . 2_666 ?
O13 K2 O9 67.19(14) . 2_566 ?
O3 K2 O9 58.84(9) 2_566 2_566 ?
O4 K2 O9 58.79(9) 2_566 2_566 ?
O12 K2 O9 144.54(11) . 2_566 ?
O2 K2 O9 127.70(10) 2_666 2_566 ?
O13 K2 O12 91.35(16) . 2_666 ?
O3 K2 O12 125.34(10) 2_566 2_666 ?
O4 K2 O12 103.96(10) 2_566 2_666 ?
O12 K2 O12 75.22(11) . 2_666 ?
O2 K2 O12 52.86(9) 2_666 2_666 ?
O9 K2 O12 139.86(10) 2_566 2_666 ?
O13 K2 O9 70.88(13) . . ?
O3 K2 O9 123.90(10) 2_566 . ?
O4 K2 O9 151.44(10) 2_566 . ?
O12 K2 O9 55.81(9) . . ?
O2 K2 O9 128.29(9) 2_666 . ?
O9 K2 O9 99.97(8) 2_566 . ?
O12 K2 O9 104.41(9) 2_666 . ?
O13 K2 O13 99.27(15) . 2_566 ?
O3 K2 O13 64.35(11) 2_566 2_566 ?
O4 K2 O13 92.15(11) 2_566 2_566 ?
O12 K2 O13 80.73(11) . 2_566 ?
O2 K2 O13 120.19(11) 2_666 2_566 ?
O9 K2 O13 64.02(11) 2_566 2_566 ?
O12 K2 O13 155.93(12) 2_666 2_566 ?
O9 K2 O13 59.90(10) . 2_566 ?
O13 K2 V2 95.08(11) . . ?
O3 K2 V2 124.33(8) 2_566 . ?
O4 K2 V2 151.63(8) 2_566 . ?
O12 K2 V2 24.87(7) . . ?
O2 K2 V2 96.60(7) 2_666 . ?
O9 K2 V2 129.52(7) 2_566 . ?
O12 K2 V2 83.89(7) 2_666 . ?
O9 K2 V2 31.71(6) . . ?
O13 K2 V2 73.76(9) 2_566 . ?
O13 K2 V2 107.18(16) . 2_666 ?
O3 K2 V2 100.31(8) 2_566 2_666 ?
O4 K2 V2 79.90(7) 2_566 2_666 ?
O12 K2 V2 85.26(8) . 2_666 ?
O2 K2 V2 33.44(6) 2_666 2_666 ?
O9 K2 V2 128.45(7) 2_566 2_666 ?
O12 K2 V2 25.16(6) 2_666 2_666 ?
O9 K2 V2 127.61(7) . 2_666 ?
O13 K2 V2 153.49(9) 2_566 2_666 ?
V2 K2 V2 101.65(3) . 2_666 ?
O13 K2 K2 56.23(15) . 2_566 ?
O3 K2 K2 92.11(8) 2_566 2_566 ?
O4 K2 K2 106.69(8) 2_566 2_566 ?
O12 K2 K2 100.92(8) . 2_566 ?
O2 K2 K2 163.21(9) 2_666 2_566 ?
O9 K2 K2 50.43(7) 2_566 2_566 ?
O12 K2 K2 141.75(8) 2_666 2_566 ?
O9 K2 K2 49.54(6) . 2_566 ?
O13 K2 K2 43.04(9) 2_566 2_566 ?
V2 K2 K2 79.96(4) . 2_566 ?
V2 K2 K2 163.33(6) 2_666 2_566 ?
O13 K2 H13B 19.0 . . ?
O3 K2 H13B 106.8 2_566 . ?
O4 K2 H13B 93.7 2_566 . ?
O12 K2 H13B 135.7 . . ?
O2 K2 H13B 140.8 2_666 . ?
O9 K2 H13B 49.5 2_566 . ?
O12 K2 H13B 102.2 2_666 . ?
O9 K2 H13B 83.5 . . ?
O13 K2 H13B 94.3 2_566 . ?
V2 K2 H13B 111.5 . . ?
V2 K2 H13B 111.3 2_666 . ?
K2 K2 H13B 53.8 2_566 . ?
C1 N1 H1C 109.5 . . ?
C1 N1 H1D 109.5 . . ?
H1C N1 H1D 109.5 . . ?
C1 N1 H1E 109.5 . . ?
H1C N1 H1E 109.5 . . ?
H1D N1 H1E 109.5 . . ?
C2 O1 V1 128.3(3) . . ?
C2 O2 V2 130.9(3) . . ?
C2 O2 K2 129.4(3) . 2_666 ?
V2 O2 K2 95.18(11) . 2_666 ?
O4 O3 V1 66.07(18) . . ?
O4 O3 K2 81.0(2) . 2_566 ?
V1 O3 K2 117.95(15) . 2_566 ?
O4 O3 K1 117.0(2) . 2_565 ?
V1 O3 K1 86.20(12) . 2_565 ?
K2 O3 K1 155.07(12) 2_566 2_565 ?
O3 O4 V1 68.01(18) . . ?
O3 O4 K1 122.6(2) . . ?
V1 O4 K1 120.77(16) . . ?
O3 O4 K2 68.57(19) . 2_566 ?
V1 O4 K2 111.81(15) . 2_566 ?
K1 O4 K2 126.53(13) . 2_566 ?
O6 O5 V1 65.96(17) . . ?
O6 O5 V2 112.0(2) . . ?
V1 O5 V2 103.79(13) . . ?
O6 O5 K1 133.1(2) . 1_655 ?
V1 O5 K1 132.41(14) . 1_655 ?
V2 O5 K1 104.21(11) . 1_655 ?
O6 O5 K1 72.89(17) . 2_575 ?
V1 O5 K1 138.79(14) . 2_575 ?
V2 O5 K1 93.30(10) . 2_575 ?
K1 O5 K1 76.29(8) 1_655 2_575 ?
O5 O6 V1 69.17(17) . . ?
O5 O6 K1 79.44(18) . 2_575 ?
V1 O6 K1 148.53(16) . 2_575 ?
O8 O7 V2 65.79(18) . . ?
O8 O7 K1 131.5(2) . 1_655 ?
V2 O7 K1 111.05(13) . 1_655 ?
O8 O7 K1 61.18(19) . 2_575 ?
V2 O7 K1 103.33(14) . 2_575 ?
K1 O7 K1 74.06(9) 1_655 2_575 ?
O7 O8 V2 68.81(18) . . ?
O7 O8 K1 90.7(2) . 2_575 ?
V2 O8 K1 120.26(15) . 2_575 ?
O10 O9 V2 65.80(17) . . ?
O10 O9 V1 111.3(2) . . ?
V2 O9 V1 102.90(13) . . ?
O10 O9 K2 98.20(19) . 2_566 ?
V2 O9 K2 159.71(15) . 2_566 ?
V1 O9 K2 94.42(10) . 2_566 ?
O10 O9 K2 108.5(2) . . ?
V2 O9 K2 92.94(12) . . ?
V1 O9 K2 140.16(13) . . ?
K2 O9 K2 80.03(8) 2_566 . ?
O9 O10 V2 69.02(17) . . ?
V1 O11 K1 112.21(16) . 2_565 ?
V2 O12 K2 106.67(16) . . ?
V2 O12 K2 102.21(15) . 2_666 ?
K2 O12 K2 104.78(11) . 2_666 ?
K2 O13 K2 80.73(15) . 2_566 ?
K2 O13 H13A 109.5 . . ?
K2 O13 H13A 164.6 2_566 . ?
K2 O13 H13B 99.7 . . ?
K2 O13 H13B 78.2 2_566 . ?
H13A O13 H13B 110.3 . . ?
O11 V1 O4 104.01(16) . . ?
O11 V1 O3 100.48(16) . . ?
O4 V1 O3 45.92(14) . . ?
O11 V1 O6 99.00(16) . . ?
O4 V1 O6 89.14(15) . . ?
O3 V1 O6 134.15(15) . . ?
O11 V1 O5 102.70(15) . . ?
O4 V1 O5 129.67(15) . . ?
O3 V1 O5 156.51(14) . . ?
O6 V1 O5 44.87(13) . . ?
O11 V1 O1 94.42(15) . . ?
O4 V1 O1 130.97(14) . . ?
O3 V1 O1 86.53(14) . . ?
O6 V1 O1 132.65(13) . . ?
O5 V1 O1 87.93(13) . . ?
O11 V1 O9 170.09(15) . . ?
O4 V1 O9 84.15(13) . . ?
O3 V1 O9 81.05(13) . . ?
O6 V1 O9 86.58(12) . . ?
O5 V1 O9 75.46(12) . . ?
O1 V1 O9 75.85(11) . . ?
O11 V1 K1 43.66(12) . 2_565 ?
O4 V1 K1 90.94(11) . 2_565 ?
O3 V1 K1 62.61(11) . 2_565 ?
O6 V1 K1 141.19(10) . 2_565 ?
O5 V1 K1 136.25(10) . 2_565 ?
O1 V1 K1 71.94(9) . 2_565 ?
O9 V1 K1 132.02(8) . 2_565 ?
O11 V1 K2 135.63(12) . 2_566 ?
O4 V1 K2 42.22(11) . 2_566 ?
O3 V1 K2 37.05(11) . 2_566 ?
O6 V1 K2 106.28(10) . 2_566 ?
O5 V1 K2 121.00(10) . 2_566 ?
O1 V1 K2 94.45(9) . 2_566 ?
O9 V1 K2 48.72(8) . 2_566 ?
K1 V1 K2 99.46(3) 2_565 2_566 ?
O11 V1 K1 71.62(12) . . ?
O4 V1 K1 35.53(11) . . ?
O3 V1 K1 67.38(11) . . ?
O6 V1 K1 80.28(10) . . ?
O5 V1 K1 124.17(10) . . ?
O1 V1 K1 146.65(9) . . ?
O9 V1 K1 117.63(8) . . ?
K1 V1 K1 77.56(3) 2_565 . ?
K2 V1 K1 77.39(3) 2_566 . ?
O12 V2 O8 104.57(17) . . ?
O12 V2 O10 102.03(17) . . ?
O8 V2 O10 88.45(15) . . ?
O12 V2 O7 103.24(17) . . ?
O8 V2 O7 45.39(14) . . ?
O10 V2 O7 131.58(16) . . ?
O12 V2 O9 101.99(16) . . ?
O8 V2 O9 130.46(15) . . ?
O10 V2 O9 45.18(13) . . ?
O7 V2 O9 154.36(14) . . ?
O12 V2 O2 91.32(16) . . ?
O8 V2 O2 131.63(15) . . ?
O10 V2 O2 133.01(13) . . ?
O7 V2 O2 86.78(14) . . ?
O9 V2 O2 88.14(13) . . ?
O12 V2 O5 165.55(15) . . ?
O8 V2 O5 86.66(13) . . ?
O10 V2 O5 87.10(13) . . ?
O7 V2 O5 78.00(13) . . ?
O9 V2 O5 76.42(12) . . ?
O2 V2 O5 74.32(12) . . ?
O12 V2 K2 48.46(12) . . ?
O8 V2 K2 144.34(11) . . ?
O10 V2 K2 77.82(11) . . ?
O7 V2 K2 146.84(11) . . ?
O9 V2 K2 55.34(10) . . ?
O2 V2 K2 78.36(10) . . ?
O5 V2 K2 124.66(8) . . ?
O12 V2 K2 52.63(13) . 2_666 ?
O8 V2 K2 104.47(11) . 2_666 ?
O10 V2 K2 153.47(11) . 2_666 ?
O7 V2 K2 69.28(11) . 2_666 ?
O9 V2 K2 124.85(10) . 2_666 ?
O2 V2 K2 51.38(9) . 2_666 ?
O5 V2 K2 116.26(8) . 2_666 ?
K2 V2 K2 78.35(3) . 2_666 ?
O12 V2 K1 139.99(13) . 2_575 ?
O8 V2 K1 35.89(11) . 2_575 ?
O10 V2 K1 86.28(11) . 2_575 ?
O7 V2 K1 48.92(11) . 2_575 ?
O9 V2 K1 110.84(10) . 2_575 ?
O2 V2 K1 111.49(10) . 2_575 ?
O5 V2 K1 50.78(8) . 2_575 ?
K2 V2 K1 163.87(4) . 2_575 ?
K2 V2 K1 117.77(3) 2_666 2_575 ?

loop_
_geom_bond_atom_site_label_1
_geom_bond_atom_site_label_2
_geom_bond_distance
_geom_bond_site_symmetry_2
_geom_bond_publ_flag
C1 N1 1.477(6) . ?
C1 C2 1.505(6) . ?
C1 H1A 0.9700 . ?
C1 H1B 0.9700 . ?
C2 O2 1.257(5) . ?
C2 O1 1.270(5) . ?
K1 O4 2.696(4) . ?
K1 O8 2.710(4) 2_575 ?
K1 O11 2.718(3) 2_565 ?
K1 O5 2.917(3) 1_455 ?
K1 O6 3.012(3) 2_575 ?
K1 O7 3.081(4) 1_455 ?
K1 O7 3.093(4) 2_575 ?
K1 O5 3.098(3) 2_575 ?
K1 O3 3.243(4) 2_565 ?
K1 V1 3.6446(15) 2_565 ?
K1 K1 3.718(3) 2_475 ?
K1 V1 3.9864(15) . ?
K2 O13 2.667(5) . ?
K2 O3 2.696(4) 2_566 ?
K2 O4 2.861(4) 2_566 ?
K2 O12 2.864(4) . ?
K2 O2 2.902(3) 2_666 ?
K2 O9 2.980(3) 2_566 ?
K2 O12 3.008(4) 2_666 ?
K2 O9 3.019(3) . ?
K2 O13 3.249(7) 2_566 ?
K2 V2 3.6654(14) . ?
K2 V2 3.6990(15) 2_666 ?
K2 K2 3.857(2) 2_566 ?
K2 H13B 2.9970 . ?
N1 H1C 0.8900 . ?
N1 H1D 0.8900 . ?
N1 H1E 0.8900 . ?
O1 V1 2.056(3) . ?
O2 V2 2.047(3) . ?
O2 K2 2.902(3) 2_666 ?
O3 O4 1.465(4) . ?
O3 V1 1.891(3) . ?
O3 K2 2.696(4) 2_566 ?
O3 K1 3.243(4) 2_565 ?
O4 V1 1.865(3) . ?
O4 K2 2.861(4) 2_566 ?
O5 O6 1.463(4) . ?
O5 V1 1.938(3) . ?
O5 V2 2.346(3) . ?
O5 K1 2.917(3) 1_655 ?
O5 K1 3.098(3) 2_575 ?
O6 V1 1.894(3) . ?
O6 K1 3.012(3) 2_575 ?
O7 O8 1.459(5) . ?
O7 V2 1.911(3) . ?
O7 K1 3.081(4) 1_655 ?
O7 K1 3.093(4) 2_575 ?
O8 V2 1.869(3) . ?
O8 K1 2.710(4) 2_575 ?
O9 O10 1.466(4) . ?
O9 V2 1.929(3) . ?
O9 V1 2.379(3) . ?
O9 K2 2.980(3) 2_566 ?
O10 V2 1.885(3) . ?
O11 V1 1.609(3) . ?
O11 K1 2.718(3) 2_565 ?
O12 V2 1.609(3) . ?
O12 K2 3.008(4) 2_666 ?
O13 K2 3.249(7) 2_566 ?
O13 H13A 0.8200 . ?
O13 H13B 0.9901 . ?
V1 K1 3.6446(15) 2_565 ?
V1 K2 3.9533(14) 2_566 ?
V2 K2 3.6990(15) 2_666 ?
V2 K1 3.9924(15) 2_575 ?
